data_7701615
loop_
_publ_author_name
'Pammer, Frank'
'Schepper, Jonas'
'Gl\"ockler, Johannes'
'Sun, Yu'
'Orthaber, Andreas'

_publ_section_title
;
 Expansion of the scope of alkylboryl-bridged N \\rightarrow B-ladder
 boranes: new substituents and alternative substrates.
;
_journal_issue 27
_journal_name_full 'Dalton transactions (Cambridge, England : 2003)'
_journal_page_first 10298
_journal_page_last 10312
_journal_paper_doi 10.1039/c9dt01555h
_journal_volume 48
_journal_year 2019
_chemical_formula_moiety 'C15 H16 B I2 N'
_chemical_formula_sum 'C15 H16 B I2 N'
_chemical_formula_weight 474.90
_space_group_crystal_system monoclinic
_space_group_IT_number 14
_space_group_name_Hall '-P 2ybc'
_space_group_name_H-M_alt 'P 1 21/c 1'
_atom_sites_solution_hydrogens mixed
_audit_creation_date 2018-10-19
_audit_creation_method
;
Olex2 1.2
(compiled 2018.05.29 svn.r3508 for OlexSys, GUI svn.r5506)
;
_audit_update_record
;
2019-02-27 deposited with the CCDC.	2019-06-10 downloaded from the CCDC.
;
_cell_angle_alpha 90
_cell_angle_beta 94.423(5)
_cell_angle_gamma 90
_cell_formula_units_Z 4
_cell_length_a 7.5471(4)
_cell_length_b 24.8984(13)
_cell_length_c 8.3691(4)
_cell_measurement_reflns_used 5253
_cell_measurement_temperature 149.95(10)
_cell_measurement_theta_max 28.5850
_cell_measurement_theta_min 3.4610
_cell_volume 1567.96(14)
_computing_cell_refinement 'CrysAlisPro 1.171.38.46 (Rigaku OD, 2015)'
_computing_data_collection 'CrysAlisPro 1.171.38.46 (Rigaku OD, 2015)'
_computing_data_reduction 'CrysAlisPro 1.171.38.46 (Rigaku OD, 2015)'
_computing_molecular_graphics 'Olex2 (Dolomanov et al., 2009)'
_computing_publication_material 'Olex2 (Dolomanov et al., 2009)'
_computing_structure_refinement 'XL (Sheldrick, 2008)'
_computing_structure_solution 'olex2.solve (Bourhis et al., 2015)'
_diffrn_ambient_temperature 149.95(10)
_diffrn_detector_area_resol_mean 10.3385
_diffrn_detector_type Atlas
_diffrn_measured_fraction_theta_full 0.999
_diffrn_measured_fraction_theta_max 0.896
_diffrn_measurement_details
;
List of Runs (angles in degrees, time in seconds):

  # Type    Start    End  Width  t~exp~   \w     \q     \k     \f   Frames
#--------------------------------------------------------------------------
  1  \w     -4.00  54.00   1.00    2.00    --   11.14  38.00   0.00   58
  2  \w     -6.00  70.00   1.00    2.00    --   11.14  57.00 150.00   76
  3  \w    -11.00  31.00   1.00    2.00    --   -9.42 -99.00 150.00   42
  4  \w     20.00  47.00   1.00    2.00    --   11.14 -99.00  60.00   27
  5  \w    -14.00  33.00   1.00    2.00    --   11.14 -99.00 -90.00   47
  6  \w    -68.00  51.00   1.00    2.00    --   11.14 -19.00 -30.00  119
;
_diffrn_measurement_device 'four-circle diffractometer'
_diffrn_measurement_device_type 'SuperNova, Dual, Cu at zero, Atlas'
_diffrn_measurement_method '\w scans'
_diffrn_radiation_type MoK\a
_diffrn_radiation_wavelength 0.71073
_diffrn_reflns_av_R_equivalents 0.0439
_diffrn_reflns_av_unetI/netI 0.0460
_diffrn_reflns_Laue_measured_fraction_full 0.999
_diffrn_reflns_Laue_measured_fraction_max 0.896
_diffrn_reflns_limit_h_max 10
_diffrn_reflns_limit_h_min -10
_diffrn_reflns_limit_k_max 31
_diffrn_reflns_limit_k_min -33
_diffrn_reflns_limit_l_max 10
_diffrn_reflns_limit_l_min -11
_diffrn_reflns_number 16084
_diffrn_reflns_point_group_measured_fraction_full 0.999
_diffrn_reflns_point_group_measured_fraction_max 0.896
_diffrn_reflns_theta_full 25.242
_diffrn_reflns_theta_max 29.483
_diffrn_reflns_theta_min 2.828
_exptl_absorpt_coefficient_mu 3.997
_exptl_absorpt_correction_T_max 1.000
_exptl_absorpt_correction_T_min 0.845
_exptl_absorpt_correction_type gaussian
_exptl_absorpt_process_details
;
CrysAlisPro 1.171.38.46 (Rigaku Oxford Diffraction, 2015)
Numerical absorption correction based on gaussian integration over
			a multifaceted crystal model
Empirical absorption correction using spherical harmonics,
 implemented in SCALE3 ABSPACK scaling algorithm.
;
_exptl_crystal_colour 'clear light yellow'
_exptl_crystal_density_diffrn 2.012
_exptl_crystal_description block
_exptl_crystal_F_000 896
_exptl_crystal_size_max 0.195
_exptl_crystal_size_mid 0.11
_exptl_crystal_size_min 0.076
_refine_diff_density_max 1.076
_refine_diff_density_min -0.943
_refine_diff_density_rms 0.148
_refine_ls_extinction_method none
_refine_ls_goodness_of_fit_ref 1.070
_refine_ls_hydrogen_treatment mixed
_refine_ls_matrix_type full
_refine_ls_number_parameters 178
_refine_ls_number_reflns 3920
_refine_ls_number_restraints 0
_refine_ls_restrained_S_all 1.070
_refine_ls_R_factor_all 0.0631
_refine_ls_R_factor_gt 0.0354
_refine_ls_shift/su_max 0.001
_refine_ls_shift/su_mean 0.000
_refine_ls_structure_factor_coef Fsqd
_refine_ls_weighting_details 'w=1/[\s^2^(Fo^2^)+(0.0152P)^2^+2.6953P] where P=(Fo^2^+2Fc^2^)/3'
_refine_ls_weighting_scheme calc
_refine_ls_wR_factor_gt 0.0562
_refine_ls_wR_factor_ref 0.0668
_reflns_Friedel_coverage 0.000
_reflns_number_gt 2909
_reflns_number_total 3920
_reflns_threshold_expression 'I > 2\s(I)'
_cod_data_source_file c9dt01555h2.cif
_cod_data_source_block fpa18027
_cod_original_cell_volume 1567.96(13)
_cod_database_code 7701615
_shelx_shelxl_version_number 2014/7
_shelx_space_group_comment
;
The symmetry employed for this shelxl refinement is uniquely defined
by the following loop, which should always be used as a source of
symmetry information in preference to the above space-group names.
They are only intended as comments.
;
_shelx_estimated_absorpt_t_max 0.751
_shelx_estimated_absorpt_t_min 0.509
_olex2_refinement_description
;
1. Fixed Uiso
 At 1.2 times of:
  All C(H) groups
 At 1.5 times of:
  All C(H,H,H) groups
2.a Ternary CH refined with riding coordinates:
 C13(H13)
2.b Aromatic/amide H refined with riding coordinates:
 C3(H3), C7(H7), C1(H1), C8(H8), C2(H2), C4(H4), C10(H10), C9(H9)
2.c Idealised Me refined as rotating group:
 C14(H14A,H14B,H14C), C15(H15A,H15B,H15C)
;
_olex2_submission_special_instructions 'No special instructions were received'
_oxdiff_exptl_absorpt_empirical_details
;
Empirical correction (ABSPACK) includes:
- Absorption correction using spherical harmonics
- Frame scaling
;

loop_
_space_group_symop_operation_xyz
'x, y, z'
'-x, y+1/2, -z+1/2'
'-x, -y, -z'
'x, -y-1/2, z-1/2'

loop_
_atom_site_label
_atom_site_type_symbol
_atom_site_fract_x
_atom_site_fract_y
_atom_site_fract_z
_atom_site_U_iso_or_equiv
_atom_site_adp_type
_atom_site_occupancy
_atom_site_site_symmetry_order
_atom_site_calc_flag
_atom_site_refinement_flags_posn
I1 I -0.07159(4) 0.39966(2) 0.90965(3) 0.02658(9) Uani 1 1 d .
I2 I 0.40133(4) 0.40333(2) 1.04272(3) 0.03026(9) Uani 1 1 d .
C3 C 0.2568(6) 0.51233(17) 0.4613(5) 0.0270(10) Uani 1 1 d .
H3 H 0.2709 0.5384 0.3805 0.032 Uiso 1 1 calc R
C11 C 0.1092(5) 0.32715(16) 0.6030(5) 0.0191(9) Uani 1 1 d .
C14 C 0.5154(6) 0.35112(19) 0.6022(6) 0.0328(11) Uani 1 1 d .
H14A H 0.5158 0.3883 0.6409 0.049 Uiso 1 1 calc GR
H14B H 0.4486 0.3491 0.4972 0.049 Uiso 1 1 calc GR
H14C H 0.6379 0.3392 0.5925 0.049 Uiso 1 1 calc GR
N1 N 0.2231(4) 0.43540(13) 0.6953(4) 0.0180(7) Uani 1 1 d .
C6 C 0.0780(5) 0.37190(16) 0.5012(5) 0.0177(9) Uani 1 1 d .
C13 C 0.4286(6) 0.31516(17) 0.7198(5) 0.0247(10) Uani 1 1 d .
H13 H 0.5009 0.3181 0.8247 0.030 Uiso 1 1 calc R
C5 C 0.1639(5) 0.42384(16) 0.5406(5) 0.0180(9) Uani 1 1 d .
C12 C 0.2338(6) 0.33198(16) 0.7504(5) 0.0191(9) Uani 1 1 d .
C7 C -0.0354(6) 0.36727(17) 0.3633(5) 0.0227(9) Uani 1 1 d .
H7 H -0.0525 0.3972 0.2936 0.027 Uiso 1 1 calc R
C1 C 0.2899(6) 0.48484(16) 0.7328(5) 0.0229(9) Uani 1 1 d .
H1 H 0.3249 0.4928 0.8416 0.027 Uiso 1 1 calc R
C8 C -0.1235(6) 0.31997(17) 0.3260(5) 0.0258(10) Uani 1 1 d .
H8 H -0.2035 0.3178 0.2329 0.031 Uiso 1 1 calc R
C15 C 0.4379(7) 0.25659(18) 0.6662(6) 0.0356(12) Uani 1 1 d .
H15A H 0.5624 0.2461 0.6611 0.053 Uiso 1 1 calc GR
H15B H 0.3749 0.2526 0.5601 0.053 Uiso 1 1 calc GR
H15C H 0.3823 0.2336 0.7431 0.053 Uiso 1 1 calc GR
B1 B 0.2088(7) 0.39019(19) 0.8259(5) 0.0200(10) Uani 1 1 d .
C2 C 0.3085(6) 0.52348(17) 0.6194(5) 0.0264(10) Uani 1 1 d .
H2 H 0.3565 0.5576 0.6491 0.032 Uiso 1 1 calc R
C4 C 0.1841(5) 0.46264(16) 0.4217(5) 0.0220(9) Uani 1 1 d .
H4 H 0.1474 0.4547 0.3131 0.026 Uiso 1 1 calc R
C10 C 0.0218(6) 0.27937(16) 0.5594(5) 0.0223(9) Uani 1 1 d .
H10 H 0.0435 0.2485 0.6246 0.027 Uiso 1 1 calc R
C9 C -0.0954(6) 0.27538(17) 0.4243(5) 0.0249(10) Uani 1 1 d .
H9 H -0.1558 0.2426 0.3993 0.030 Uiso 1 1 calc R
H12 H 0.193(5) 0.3092(15) 0.817(5) 0.012(10) Uiso 1 1 d .

loop_
_atom_site_aniso_label
_atom_site_aniso_U_11
_atom_site_aniso_U_22
_atom_site_aniso_U_33
_atom_site_aniso_U_23
_atom_site_aniso_U_13
_atom_site_aniso_U_12
I1 0.02493(16) 0.03705(18) 0.01832(14) 0.00289(12) 0.00521(12) 0.00240(13)
I2 0.03307(18) 0.03433(18) 0.02223(16) -0.00479(12) -0.00525(13) 0.00030(14)
C3 0.026(2) 0.021(2) 0.035(3) 0.0112(19) 0.008(2) 0.000(2)
C11 0.022(2) 0.023(2) 0.0132(19) -0.0027(16) 0.0049(18) 0.0011(18)
C14 0.022(2) 0.034(3) 0.044(3) -0.003(2) 0.009(2) 0.006(2)
N1 0.0191(18) 0.0165(17) 0.0189(17) -0.0003(13) 0.0050(15) -0.0003(14)
C6 0.020(2) 0.019(2) 0.016(2) -0.0024(15) 0.0047(18) 0.0018(17)
C13 0.026(2) 0.026(2) 0.021(2) 0.0006(17) -0.0063(19) 0.007(2)
C5 0.016(2) 0.022(2) 0.016(2) -0.0007(16) 0.0037(17) 0.0079(17)
C12 0.023(2) 0.017(2) 0.018(2) 0.0051(16) 0.0029(18) -0.0020(18)
C7 0.029(2) 0.024(2) 0.016(2) -0.0002(17) 0.0030(19) 0.0054(19)
C1 0.025(2) 0.019(2) 0.025(2) -0.0021(17) -0.0007(19) -0.0007(19)
C8 0.026(2) 0.032(3) 0.019(2) -0.0046(18) -0.0008(19) 0.000(2)
C15 0.043(3) 0.028(3) 0.034(3) -0.005(2) -0.003(2) 0.015(2)
B1 0.024(2) 0.022(3) 0.015(2) 0.0009(18) 0.005(2) -0.002(2)
C2 0.023(2) 0.018(2) 0.038(3) -0.0013(19) 0.000(2) -0.0022(19)
C4 0.018(2) 0.024(2) 0.025(2) 0.0042(17) 0.0051(19) 0.0007(18)
C10 0.030(2) 0.017(2) 0.021(2) 0.0034(16) 0.006(2) 0.0025(19)
C9 0.028(2) 0.024(2) 0.023(2) -0.0058(18) 0.004(2) -0.006(2)

loop_
_atom_type_symbol
_atom_type_description
_atom_type_scat_dispersion_real
_atom_type_scat_dispersion_imag
_atom_type_scat_source
C C 0.0033 0.0016 'International Tables Vol C Tables 4.2.6.8 and 6.1.1.4'
H H 0.0000 0.0000 'International Tables Vol C Tables 4.2.6.8 and 6.1.1.4'
B B 0.0013 0.0007 'International Tables Vol C Tables 4.2.6.8 and 6.1.1.4'
I I -0.4742 1.8119 'International Tables Vol C Tables 4.2.6.8 and 6.1.1.4'
N N 0.0061 0.0033 'International Tables Vol C Tables 4.2.6.8 and 6.1.1.4'

loop_
_exptl_crystal_face_index_h
_exptl_crystal_face_index_k
_exptl_crystal_face_index_l
_exptl_crystal_face_perp_dist
0 -35 0 0.0177
0 35 -1 0.0700
5 21 -8 0.0874
6 -16 -9 0.0952
-6 16 9 0.0952
-6 -13 9 0.0823
8 22 0 0.0380
-8 -22 0 0.0380
-2 6 -11 0.0838
-8 21 1 0.0591
1 -3 12 0.0863
9 -16 0 0.0469
-7 17 -7 0.0724

loop_
_geom_angle_atom_site_label_1
_geom_angle_atom_site_label_2
_geom_angle_atom_site_label_3
_geom_angle
C2 C3 H3 120.4
C2 C3 C4 119.2(4)
C4 C3 H3 120.4
C6 C11 C12 119.9(4)
C10 C11 C6 117.5(4)
C10 C11 C12 122.6(4)
H14A C14 H14B 109.5
H14A C14 H14C 109.5
H14B C14 H14C 109.5
C13 C14 H14A 109.5
C13 C14 H14B 109.5
C13 C14 H14C 109.5
C5 N1 B1 118.1(3)
C1 N1 C5 119.9(3)
C1 N1 B1 122.0(3)
C11 C6 C5 120.5(4)
C7 C6 C11 120.0(4)
C7 C6 C5 119.5(4)
C14 C13 H13 107.0
C14 C13 C12 113.9(3)
C14 C13 C15 109.9(4)
C12 C13 H13 107.0
C15 C13 H13 107.0
C15 C13 C12 111.6(4)
N1 C5 C6 120.2(3)
N1 C5 C4 118.8(4)
C4 C5 C6 121.0(4)
C11 C12 C13 112.4(3)
C11 C12 B1 108.2(3)
C11 C12 H12 104(3)
C13 C12 B1 116.6(4)
C13 C12 H12 108(3)
B1 C12 H12 106(2)
C6 C7 H7 119.5
C8 C7 C6 121.1(4)
C8 C7 H7 119.5
N1 C1 H1 118.9
N1 C1 C2 122.3(4)
C2 C1 H1 118.9
C7 C8 H8 120.0
C7 C8 C9 120.1(4)
C9 C8 H8 120.0
C13 C15 H15A 109.5
C13 C15 H15B 109.5
C13 C15 H15C 109.5
H15A C15 H15B 109.5
H15A C15 H15C 109.5
H15B C15 H15C 109.5
I2 B1 I1 106.95(17)
N1 B1 I1 104.6(3)
N1 B1 I2 112.3(3)
N1 B1 C12 110.9(3)
C12 B1 I1 110.7(3)
C12 B1 I2 111.1(3)
C3 C2 H2 120.4
C1 C2 C3 119.2(4)
C1 C2 H2 120.4
C3 C4 C5 120.6(4)
C3 C4 H4 119.7
C5 C4 H4 119.7
C11 C10 H10 118.9
C9 C10 C11 122.3(4)
C9 C10 H10 118.8
C8 C9 H9 120.5
C10 C9 C8 119.0(4)
C10 C9 H9 120.5

loop_
_geom_bond_atom_site_label_1
_geom_bond_atom_site_label_2
_geom_bond_distance
I1 B1 2.292(5)
I2 B1 2.259(5)
C3 H3 0.9500
C3 C2 1.379(6)
C3 C4 1.383(6)
C11 C6 1.411(5)
C11 C12 1.498(6)
C11 C10 1.395(6)
C14 H14A 0.9800
C14 H14B 0.9800
C14 H14C 0.9800
C14 C13 1.516(6)
N1 C5 1.367(5)
N1 C1 1.358(5)
N1 B1 1.579(5)
C6 C5 1.473(6)
C6 C7 1.387(6)
C13 H13 1.0000
C13 C12 1.569(6)
C13 C15 1.529(6)
C5 C4 1.404(5)
C12 B1 1.598(6)
C12 H12 0.87(4)
C7 H7 0.9500
C7 C8 1.376(6)
C1 H1 0.9500
C1 C2 1.366(6)
C8 H8 0.9500
C8 C9 1.388(6)
C15 H15A 0.9800
C15 H15B 0.9800
C15 H15C 0.9800
C2 H2 0.9500
C4 H4 0.9500
C10 H10 0.9500
C10 C9 1.384(6)
C9 H9 0.9500
